data_2000742
loop_
_publ_author_name
'Tyr\<selov\'a, J.'
'Pavel\<c\'ik, F.'

_publ_section_title
;
 Structure of 1,6-hexanediammonium metavanadate
;
_journal_issue 7
_journal_name_full 'Acta Crystallographica Section C'
_journal_page_first 1207
_journal_page_last 1209
_journal_paper_doi 10.1107/S0108270191014269
_journal_volume 48
_journal_year 1992
_chemical_formula_moiety 'C6 H18 N2,O6 V2'
_chemical_formula_sum 'C6 H18 N2 O6 V2'
_chemical_formula_weight 316.10
_symmetry_cell_setting orthorhombic
_symmetry_space_group_name_Hall '-P 2ac 2ab'
_symmetry_space_group_name_H-M 'P b c a'
_cell_angle_alpha 90
_cell_angle_beta 90
_cell_angle_gamma 90
_cell_formula_units_Z 4
_cell_length_a 5.379(4)
_cell_length_b 11.074(9)
_cell_length_c 19.582(17)
_cell_volume 1166.4(16)
_diffrn_radiation_type Mo
_diffrn_radiation_wavelength 0.71069
_exptl_absorpt_coefficient_mu 1.565
_exptl_crystal_density_diffrn 1.800
_exptl_crystal_density_meas 1.760(10)
_exptl_crystal_F_000 648
_cod_data_source_file ab0238.cif
_cod_data_source_block ab0238a
_cod_original_cell_volume 1166.4(17)
_cod_database_code 2000742

loop_
_atom_site_label
_atom_site_fract_x
_atom_site_fract_y
_atom_site_fract_z
V(1) .20980(10) .15430(10) .20610(10)
O(1) .02030(10) .10570(10) .27600(10)
O(2) .19810(10) .30140(10) .20100(10)
O(3) .1058(2) .09720(10) .13590(10)
N(1) .2195(2) .10300(10) .83900(10)
C(1) .4059(2) .01070(10) .97240(10)
C(2) .3735(3) .14040(10) .95490(10)
C(3) .1735(2) .16570(10) .90400(10)
H(1) .237(3) -.0110(16) .9900(8)
H(2) .473(3) -.0256(11) .9295(7)
H(3) .315(4) .1727(16) 1.0002(9)
H(4) .563(3) .1690(12) .9391(6)
H(5) -.001(3) .1407(10) .9217(6)
H(6) .173(2) .2444(11) .8943(6)
H(7) .129(3) .1348(11) .8041(6)
H(8) .386(3) .1097(11) .8227(6)
H(9) .185(2) .0314(11) .8414(6)

loop_
_geom_bond_atom_site_label_1
_geom_bond_atom_site_label_2
_geom_bond_distance
V(1) O(1) 1.7890(10)
V(1) O(2) 1.6330(10)
C(3) C(2) 1.492(2)
V(1) O(3) 1.6130(10)
V(1) O(1) 1.7890(10)
C(1) C(2) 1.488(2)
C(3) N(1) 1.4710(10)
